data_2019302
loop_
_publ_author_name
'Sch\"afer, Marion C.'
'Bobev, Svilen'

_publ_section_title
;
 On the possibility for Rb- and Eu-cation ordering in type-I clathrates:
 synthesis and homogeneity range of the novel compounds
 Rb~8{--~<i>x</i>}Eu~<i>x~</i>(In,Ge)~46~ (0.6 {\/leq} <i>x</i> {\/leq}
 1.8)
;
_journal_coeditor_code FN3157
_journal_issue 12
_journal_name_full 'Acta Crystallographica Section C'
_journal_page_first 1457
_journal_page_last 1461
_journal_paper_doi 10.1107/S0108270113030011
_journal_volume 69
_journal_year 2013
_chemical_formula_iupac 'Rb6.24 Eu1.76 In10.16 Ge35.84'
_chemical_formula_moiety 'Rb6.24(2) Eu1.76(2) In10.16(5) Ge35.84(5)'
_chemical_formula_sum 'Eu1.76 Ge35.84 In10.16 Rb6.24'
_chemical_formula_weight 4568.98
_chemical_name_systematic
;
Hexarubidium dieuropium decaindium hexatriacontagermanide
;
_space_group_IT_number 223
_symmetry_cell_setting cubic
_symmetry_space_group_name_Hall '-P 4n 2 3'
_symmetry_space_group_name_H-M 'P m -3 n'
_atom_sites_solution_primary direct
_atom_sites_solution_secondary difmap
_audit_creation_method SHELXL-97
_cell_angle_alpha 90.00
_cell_angle_beta 90.00
_cell_angle_gamma 90.00
_cell_formula_units_Z 1
_cell_length_a 11.0614(7)
_cell_length_b 11.0614(7)
_cell_length_c 11.0614(7)
_cell_measurement_reflns_used 1027
_cell_measurement_temperature 200(2)
_cell_measurement_theta_max 21.83
_cell_measurement_theta_min 4.12
_cell_volume 1353.41(15)
_computing_cell_refinement 'SMART (Bruker, 2002)'
_computing_data_collection 'SMART (Bruker, 2002)'
_computing_data_reduction 'SAINT (Bruker, 2002)'
_computing_molecular_graphics 'CrystalMaker (CrystalMaker, 2007)'
_computing_publication_material 'SHELXTL (Sheldrick, 2008)'
_computing_structure_refinement 'SHELXL97 (Sheldrick, 2008)'
_computing_structure_solution 'SHELXTL (Sheldrick, 2008)'
_diffrn_ambient_temperature 200(2)
_diffrn_measured_fraction_theta_full 1.000
_diffrn_measured_fraction_theta_max 1.000
_diffrn_measurement_device_type 'Bruker SMART APEX CCD'
_diffrn_measurement_method '\w and \f'
_diffrn_radiation_monochromator graphite
_diffrn_radiation_source 'fine-focus sealed tube'
_diffrn_radiation_type MoK\a
_diffrn_radiation_wavelength 0.71073
_diffrn_reflns_av_R_equivalents 0.1074
_diffrn_reflns_av_sigmaI/netI 0.0219
_diffrn_reflns_limit_h_max 14
_diffrn_reflns_limit_h_min -14
_diffrn_reflns_limit_k_max 14
_diffrn_reflns_limit_k_min -14
_diffrn_reflns_limit_l_max 14
_diffrn_reflns_limit_l_min -14
_diffrn_reflns_number 16786
_diffrn_reflns_theta_full 25.00
_diffrn_reflns_theta_max 28.03
_diffrn_reflns_theta_min 2.60
_exptl_absorpt_coefficient_mu 31.351
_exptl_absorpt_correction_T_max 0.3743
_exptl_absorpt_correction_T_min 0.3265
_exptl_absorpt_correction_type multi-scan
_exptl_absorpt_process_details '(SADABS; Sheldrick, 2008)'
_exptl_crystal_colour silver--grey
_exptl_crystal_density_diffrn 5.606
_exptl_crystal_density_method 'not measured'
_exptl_crystal_description irregular
_exptl_crystal_F_000 1986
_exptl_crystal_size_max 0.05
_exptl_crystal_size_mid 0.04
_exptl_crystal_size_min 0.04
_refine_diff_density_max 0.752
_refine_diff_density_min -1.067
_refine_ls_extinction_method none
_refine_ls_goodness_of_fit_ref 1.108
_refine_ls_matrix_type full
_refine_ls_number_parameters 20
_refine_ls_number_reflns 324
_refine_ls_number_restraints 0
_refine_ls_restrained_S_all 1.108
_refine_ls_R_factor_all 0.0288
_refine_ls_R_factor_gt 0.0206
_refine_ls_shift/su_max 0.000
_refine_ls_shift/su_mean 0.000
_refine_ls_structure_factor_coef Fsqd
_refine_ls_weighting_details 'calc w=1/[\s^2^(Fo^2^)+(0.0126P)^2^+9.9713P] where P=(Fo^2^+2Fc^2^)/3'
_refine_ls_weighting_scheme calc
_refine_ls_wR_factor_gt 0.0414
_refine_ls_wR_factor_ref 0.0444
_reflns_number_gt 272
_reflns_number_total 324
_reflns_threshold_expression I>2\s(I)
_cod_data_source_file fn3157.cif
_cod_data_source_block III
_cod_database_code 2019302

loop_
_symmetry_equiv_pos_as_xyz
'x, y, z'
'-x, -y, z'
'-x, y, -z'
'x, -y, -z'
'z, x, y'
'z, -x, -y'
'-z, -x, y'
'-z, x, -y'
'y, z, x'
'-y, z, -x'
'y, -z, -x'
'-y, -z, x'
'y+1/2, x+1/2, -z+1/2'
'-y+1/2, -x+1/2, -z+1/2'
'y+1/2, -x+1/2, z+1/2'
'-y+1/2, x+1/2, z+1/2'
'x+1/2, z+1/2, -y+1/2'
'-x+1/2, z+1/2, y+1/2'
'-x+1/2, -z+1/2, -y+1/2'
'x+1/2, -z+1/2, y+1/2'
'z+1/2, y+1/2, -x+1/2'
'z+1/2, -y+1/2, x+1/2'
'-z+1/2, y+1/2, x+1/2'
'-z+1/2, -y+1/2, -x+1/2'
'-x, -y, -z'
'x, y, -z'
'x, -y, z'
'-x, y, z'
'-z, -x, -y'
'-z, x, y'
'z, x, -y'
'z, -x, y'
'-y, -z, -x'
'y, -z, x'
'-y, z, x'
'y, z, -x'
'-y-1/2, -x-1/2, z-1/2'
'y-1/2, x-1/2, z-1/2'
'-y-1/2, x-1/2, -z-1/2'
'y-1/2, -x-1/2, -z-1/2'
'-x-1/2, -z-1/2, y-1/2'
'x-1/2, -z-1/2, -y-1/2'
'x-1/2, z-1/2, y-1/2'
'-x-1/2, z-1/2, -y-1/2'
'-z-1/2, -y-1/2, x-1/2'
'-z-1/2, y-1/2, -x-1/2'
'z-1/2, -y-1/2, -x-1/2'
'z-1/2, y-1/2, x-1/2'

loop_
_atom_site_type_symbol
_atom_site_label
_atom_site_fract_x
_atom_site_fract_y
_atom_site_fract_z
_atom_site_U_iso_or_equiv
_atom_site_adp_type
_atom_site_calc_flag
_atom_site_refinement_flags
_atom_site_occupancy
_atom_site_symmetry_multiplicity
Ge Ge1 0.0000 0.30048(6) 0.11409(6) 0.01085(18) Uani d SP 0.96 2
In In1 0.0000 0.30048(6) 0.11409(6) 0.01085(18) Uani d SP 0.04 2
Ge Ge2 0.18321(4) 0.18321(4) 0.18321(4) 0.01075(18) Uani d SP 0.80 3
In In2 0.18321(4) 0.18321(4) 0.18321(4) 0.01075(18) Uani d SP 0.20 3
In In3 0.2500 0.0000 0.5000 0.0112(2) Uani d S 1 8
Rb Rb1 0.2500 0.5000 0.0000 0.0237(3) Uani d S 1 8
Eu Eu2 0.0000 0.0000 0.0000 0.0182(3) Uani d SP 0.88 24
Rb Rb2 0.0000 0.0000 0.0000 0.0182(3) Uani d SP 0.12 24

loop_
_atom_site_aniso_label
_atom_site_aniso_U_11
_atom_site_aniso_U_22
_atom_site_aniso_U_33
_atom_site_aniso_U_12
_atom_site_aniso_U_13
_atom_site_aniso_U_23
Ge1 0.0121(4) 0.0104(3) 0.0101(3) 0.000 0.000 -0.0011(3)
In1 0.0121(4) 0.0104(3) 0.0101(3) 0.000 0.000 -0.0011(3)
Ge2 0.01075(18) 0.01075(18) 0.01075(18) -0.00027(16) -0.00027(16) -0.00027(16)
In2 0.01075(18) 0.01075(18) 0.01075(18) -0.00027(16) -0.00027(16) -0.00027(16)
In3 0.0116(5) 0.0110(3) 0.0110(3) 0.000 0.000 0.000
Rb1 0.0160(7) 0.0275(5) 0.0275(5) 0.000 0.000 0.000
Eu2 0.0182(3) 0.0182(3) 0.0182(3) 0.000 0.000 0.000
Rb2 0.0182(3) 0.0182(3) 0.0182(3) 0.000 0.000 0.000

loop_
_atom_type_symbol
_atom_type_description
_atom_type_scat_dispersion_real
_atom_type_scat_dispersion_imag
_atom_type_scat_source
Ge Ge 0.1547 1.8001 'International Tables Vol C Tables 4.2.6.8 and 6.1.1.4'
Rb Rb -0.9393 2.9676 'International Tables Vol C Tables 4.2.6.8 and 6.1.1.4'
In In -0.7276 1.3100 'International Tables Vol C Tables 4.2.6.8 and 6.1.1.4'
Eu Eu -0.1578 3.6682 'International Tables Vol C Tables 4.2.6.8 and 6.1.1.4'

loop_
_geom_angle_atom_site_label_1
_geom_angle_atom_site_label_2
_geom_angle_atom_site_label_3
_geom_angle_site_symmetry_1
_geom_angle_site_symmetry_3
_geom_angle
In1 Ge1 In2 26 28 107.628(18)
Ge1 Ge1 In2 26 28 107.628(18)
In1 Ge1 Ge2 26 28 107.628(18)
Ge1 Ge1 Ge2 26 28 107.628(18)
In1 Ge1 Ge2 26 . 107.628(18)
Ge1 Ge1 Ge2 26 . 107.628(18)
In2 Ge1 Ge2 28 . 106.78(3)
Ge2 Ge1 Ge2 28 . 106.78(3)
In1 Ge1 In3 26 9 124.263(15)
Ge1 Ge1 In3 26 9 124.263(15)
In2 Ge1 In3 28 9 104.72(3)
Ge2 Ge1 In3 28 9 104.72(3)
Ge2 Ge1 In3 . 9 104.72(3)
In1 Ge1 Eu2 26 . 69.209(11)
Ge1 Ge1 Eu2 26 . 69.209(11)
In2 Ge1 Eu2 28 . 68.11(2)
Ge2 Ge1 Eu2 28 . 68.11(2)
Ge2 Ge1 Eu2 . . 68.11(2)
In3 Ge1 Eu2 9 . 166.53(3)
In1 Ge1 Rb1 26 . 70.369(10)
Ge1 Ge1 Rb1 26 . 70.369(10)
In2 Ge1 Rb1 28 . 174.00(2)
Ge2 Ge1 Rb1 28 . 174.00(2)
Ge2 Ge1 Rb1 . . 79.203(10)
In3 Ge1 Rb1 9 . 72.757(13)
Eu2 Ge1 Rb1 . . 115.468(13)
In1 Ge1 Rb1 26 25_565 70.369(10)
Ge1 Ge1 Rb1 26 25_565 70.369(10)
In2 Ge1 Rb1 28 25_565 79.204(10)
Ge2 Ge1 Rb1 28 25_565 79.204(10)
Ge2 Ge1 Rb1 . 25_565 174.00(2)
In3 Ge1 Rb1 9 25_565 72.757(13)
Eu2 Ge1 Rb1 . 25_565 115.468(13)
Rb1 Ge1 Rb1 . 25_565 94.813(16)
In1 Ge2 In1 9 5 108.96(2)
In1 Ge2 Ge1 5 9 108.96(2)
In1 Ge2 Ge1 9 5 108.96(2)
Ge1 Ge2 Ge1 9 5 108.96(2)
In1 Ge2 Ge1 9 . 108.96(2)
In1 Ge2 Ge1 5 . 108.96(2)
Ge1 Ge2 Ge1 9 . 108.96(2)
Ge1 Ge2 Ge1 5 . 108.96(2)
In1 Ge2 In2 9 14 109.98(2)
In1 Ge2 In2 5 14 109.98(2)
Ge1 Ge2 In2 9 14 109.98(2)
Ge1 Ge2 In2 5 14 109.98(2)
Ge1 Ge2 In2 . 14 109.98(2)
In1 Ge2 Ge2 9 14 109.98(2)
In1 Ge2 Ge2 5 14 109.98(2)
Ge1 Ge2 Ge2 9 14 109.98(2)
Ge1 Ge2 Ge2 5 14 109.98(2)
Ge1 Ge2 Ge2 . 14 109.98(2)
In1 Ge2 Eu2 9 . 70.02(2)
In1 Ge2 Eu2 5 . 70.02(2)
Ge1 Ge2 Eu2 9 . 70.02(2)
Ge1 Ge2 Eu2 5 . 70.02(2)
Ge1 Ge2 Eu2 . . 70.02(2)
In2 Ge2 Eu2 14 . 180.00(5)
Ge2 Ge2 Eu2 14 . 180.00(5)
In1 Ge2 Rb1 9 9 63.732(13)
In1 Ge2 Rb1 5 9 76.722(15)
Ge1 Ge2 Rb1 9 9 63.732(13)
Ge1 Ge2 Rb1 5 9 76.722(15)
Ge1 Ge2 Rb1 . 9 172.297(16)
In2 Ge2 Rb1 14 9 71.883(10)
Ge2 Ge2 Rb1 14 9 71.883(10)
Eu2 Ge2 Rb1 . 9 108.117(10)
In1 Ge2 Rb1 9 . 76.722(15)
In1 Ge2 Rb1 5 . 172.297(16)
Ge1 Ge2 Rb1 9 . 76.722(15)
Ge1 Ge2 Rb1 5 . 172.297(16)
Ge1 Ge2 Rb1 . . 63.732(13)
In2 Ge2 Rb1 14 . 71.883(10)
Ge2 Ge2 Rb1 14 . 71.883(10)
Eu2 Ge2 Rb1 . . 108.117(10)
Rb1 Ge2 Rb1 9 . 110.791(10)
In1 In3 Ge1 45_666 5 108.479(15)
In1 In3 In1 45_666 5 108.479(15)
Ge1 In3 Ge1 5 45_666 108.479(15)
In1 In3 Ge1 5 45_666 108.479(15)
In1 In3 In1 45_666 46_656 111.48(3)
Ge1 In3 In1 5 46_656 108.479(15)
In1 In3 In1 5 46_656 108.479(15)
Ge1 In3 In1 45_666 46_656 111.48(3)
In1 In3 Ge1 45_666 46_656 111.48(3)
Ge1 In3 Ge1 5 46_656 108.479(15)
In1 In3 Ge1 5 46_656 108.479(15)
Ge1 In3 Ge1 45_666 46_656 111.48(3)
In1 In3 In1 45_666 6_556 108.479(15)
Ge1 In3 In1 5 6_556 111.48(3)
In1 In3 In1 5 6_556 111.48(3)
Ge1 In3 In1 45_666 6_556 108.479(15)
In1 In3 In1 46_656 6_556 108.479(15)
Ge1 In3 In1 46_656 6_556 108.479(15)
In1 In3 Ge1 45_666 6_556 108.479(15)
Ge1 In3 Ge1 5 6_556 111.48(3)
In1 In3 Ge1 5 6_556 111.48(3)
Ge1 In3 Ge1 45_666 6_556 108.479(15)
In1 In3 Ge1 46_656 6_556 108.479(15)
Ge1 In3 Ge1 46_656 6_556 108.479(15)
In1 In3 Rb1 45_666 33_656 66.541(9)
Ge1 In3 Rb1 5 33_656 169.262(15)
In1 In3 Rb1 5 33_656 169.262(15)
Ge1 In3 Rb1 45_666 33_656 66.541(9)
In1 In3 Rb1 46_656 33_656 66.541(9)
Ge1 In3 Rb1 46_656 33_656 66.541(9)
In1 In3 Rb1 6_556 33_656 79.262(15)
Ge1 In3 Rb1 6_556 33_656 79.262(15)
In1 In3 Rb1 45_666 29_556 169.262(15)
Ge1 In3 Rb1 5 29_556 66.541(9)
In1 In3 Rb1 5 29_556 66.541(9)
Ge1 In3 Rb1 45_666 29_556 169.262(15)
In1 In3 Rb1 46_656 29_556 79.262(15)
Ge1 In3 Rb1 46_656 29_556 79.262(15)
In1 In3 Rb1 6_556 29_556 66.541(9)
Ge1 In3 Rb1 6_556 29_556 66.541(9)
Rb1 In3 Rb1 33_656 29_556 120.0
In1 In3 Rb1 45_666 5 79.262(15)
Ge1 In3 Rb1 5 5 66.541(9)
In1 In3 Rb1 5 5 66.541(9)
Ge1 In3 Rb1 45_666 5 79.262(15)
In1 In3 Rb1 46_656 5 169.262(15)
Ge1 In3 Rb1 46_656 5 169.262(15)
In1 In3 Rb1 6_556 5 66.541(9)
Ge1 In3 Rb1 6_556 5 66.541(9)
Rb1 In3 Rb1 33_656 5 120.0
Rb1 In3 Rb1 29_556 5 90.0
In1 In3 Rb1 45_666 9 66.541(9)
Ge1 In3 Rb1 5 9 79.262(15)
In1 In3 Rb1 5 9 79.262(15)
Ge1 In3 Rb1 45_666 9 66.541(9)
In1 In3 Rb1 46_656 9 66.541(9)
Ge1 In3 Rb1 46_656 9 66.541(9)
In1 In3 Rb1 6_556 9 169.262(15)
Ge1 In3 Rb1 6_556 9 169.262(15)
Rb1 In3 Rb1 33_656 9 90.0
Rb1 In3 Rb1 29_556 9 120.0
Rb1 In3 Rb1 5 9 120.0
Ge1 Rb1 In1 . 17 122.817(9)
Ge1 Rb1 In1 . 26 39.26(2)
In1 Rb1 In1 17 26 159.51(2)
Ge1 Rb1 Ge1 . 17 122.817(9)
In1 Rb1 Ge1 26 17 159.51(2)
Ge1 Rb1 Ge1 . 26 39.26(2)
In1 Rb1 Ge1 17 26 159.51(2)
Ge1 Rb1 Ge1 17 26 159.51(2)
Ge1 Rb1 In1 . 42_666 98.464(16)
In1 Rb1 In1 17 42_666 39.26(2)
In1 Rb1 In1 26 42_666 122.817(9)
Ge1 Rb1 In1 17 42_666 39.26(2)
Ge1 Rb1 In1 26 42_666 122.817(9)
Ge1 Rb1 Ge1 . 42_666 98.464(16)
In1 Rb1 Ge1 17 42_666 39.26(2)
In1 Rb1 Ge1 26 42_666 122.817(9)
Ge1 Rb1 Ge1 17 42_666 39.26(2)
Ge1 Rb1 Ge1 26 42_666 122.817(9)
Ge1 Rb1 In1 . 18_554 159.51(2)
In1 Rb1 In1 17 18_554 71.962(19)
In1 Rb1 In1 26 18_554 122.817(9)
Ge1 Rb1 In1 17 18_554 71.962(19)
Ge1 Rb1 In1 26 18_554 122.817(9)
In1 Rb1 In1 42_666 18_554 85.187(16)
Ge1 Rb1 In1 42_666 18_554 85.187(16)
Ge1 Rb1 In1 . 25_565 85.187(16)
In1 Rb1 In1 17 25_565 122.817(9)
In1 Rb1 In1 26 25_565 71.962(19)
Ge1 Rb1 In1 17 25_565 122.817(9)
Ge1 Rb1 In1 26 25_565 71.962(19)
In1 Rb1 In1 42_666 25_565 159.51(2)
Ge1 Rb1 In1 42_666 25_565 159.51(2)
In1 Rb1 In1 18_554 25_565 98.464(16)
Ge1 Rb1 Ge1 . 18_554 159.51(2)
In1 Rb1 Ge1 17 18_554 71.962(19)
In1 Rb1 Ge1 26 18_554 122.817(9)
Ge1 Rb1 Ge1 17 18_554 71.962(19)
Ge1 Rb1 Ge1 26 18_554 122.817(9)
In1 Rb1 Ge1 42_666 18_554 85.187(16)
Ge1 Rb1 Ge1 42_666 18_554 85.187(16)
In1 Rb1 Ge1 25_565 18_554 98.464(16)
Ge1 Rb1 Ge1 . 25_565 85.187(16)
In1 Rb1 Ge1 17 25_565 122.817(9)
In1 Rb1 Ge1 26 25_565 71.962(19)
Ge1 Rb1 Ge1 17 25_565 122.817(9)
Ge1 Rb1 Ge1 26 25_565 71.962(19)
In1 Rb1 Ge1 42_666 25_565 159.51(2)
Ge1 Rb1 Ge1 42_666 25_565 159.51(2)
In1 Rb1 Ge1 18_554 25_565 98.464(16)
Ge1 Rb1 Ge1 18_554 25_565 98.464(16)
In2 Eu2 In2 25 28 109.5
Ge2 Eu2 In2 25 28 109.5
In2 Eu2 In2 25 4 70.5
Ge2 Eu2 In2 25 4 70.5
In2 Eu2 In2 28 4 180.000(12)
In2 Eu2 In2 25 27 109.5
Ge2 Eu2 In2 25 27 109.5
In2 Eu2 In2 28 27 109.5
In2 Eu2 In2 4 27 70.5
In2 Eu2 In2 25 3 70.5
Ge2 Eu2 In2 25 3 70.5
In2 Eu2 In2 28 3 70.5
In2 Eu2 In2 4 3 109.5
In2 Eu2 In2 27 3 180.000(12)
In2 Eu2 In2 25 26 109.5
Ge2 Eu2 In2 25 26 109.5
In2 Eu2 In2 28 26 109.5
In2 Eu2 In2 4 26 70.5
In2 Eu2 In2 27 26 109.5
In2 Eu2 In2 3 26 70.5
In2 Eu2 In2 25 2 70.5
Ge2 Eu2 In2 25 2 70.5
In2 Eu2 In2 28 2 70.5
In2 Eu2 In2 4 2 109.5
In2 Eu2 In2 27 2 70.5
In2 Eu2 In2 3 2 109.5
In2 Eu2 In2 26 2 180.00(2)
In2 Eu2 Ge2 25 28 109.5
Ge2 Eu2 Ge2 25 28 109.5
In2 Eu2 Ge2 4 28 180.00(2)
In2 Eu2 Ge2 27 28 109.5
In2 Eu2 Ge2 3 28 70.5
In2 Eu2 Ge2 26 28 109.5
In2 Eu2 Ge2 2 28 70.5
In2 Eu2 Ge2 25 4 70.5
Ge2 Eu2 Ge2 25 4 70.5
In2 Eu2 Ge2 28 4 180.000(12)
In2 Eu2 Ge2 27 4 70.5
In2 Eu2 Ge2 3 4 109.5
In2 Eu2 Ge2 26 4 70.5
In2 Eu2 Ge2 2 4 109.5
Ge2 Eu2 Ge2 28 4 180.000(12)
In2 Eu2 Ge2 25 27 109.5
Ge2 Eu2 Ge2 25 27 109.5
In2 Eu2 Ge2 28 27 109.5
In2 Eu2 Ge2 4 27 70.5
In2 Eu2 Ge2 3 27 180.00(4)
In2 Eu2 Ge2 26 27 109.5
In2 Eu2 Ge2 2 27 70.5
Ge2 Eu2 Ge2 28 27 109.5
Ge2 Eu2 Ge2 4 27 70.5
In2 Eu2 Ge2 25 3 70.5
Ge2 Eu2 Ge2 25 3 70.5
In2 Eu2 Ge2 28 3 70.5
In2 Eu2 Ge2 4 3 109.5
In2 Eu2 Ge2 27 3 180.000(12)
In2 Eu2 Ge2 26 3 70.5
In2 Eu2 Ge2 2 3 109.5
Ge2 Eu2 Ge2 28 3 70.5
Ge2 Eu2 Ge2 4 3 109.5
Ge2 Eu2 Ge2 27 3 180.000(12)

loop_
_geom_bond_atom_site_label_1
_geom_bond_atom_site_label_2
_geom_bond_site_symmetry_2
_geom_bond_distance
Ge1 In1 26 2.5240(14)
Ge1 Ge1 26 2.5240(14)
Ge1 In2 28 2.5247(5)
Ge1 Ge2 28 2.5247(5)
Ge1 Ge2 . 2.5248(5)
Ge1 In3 9 2.6703(7)
Ge1 Eu2 . 3.5553(8)
Ge1 Rb1 25_565 3.7564(5)
Ge2 In1 9 2.5248(5)
Ge2 In1 5 2.5248(5)
Ge2 Ge1 9 2.5248(5)
Ge2 Ge1 5 2.5248(5)
Ge2 In2 14 2.5591(16)
Ge2 Ge2 14 2.5591(16)
Ge2 Eu2 . 3.5102(8)
Ge2 Rb1 9 4.1148(4)
Ge2 Rb1 . 4.1148(4)
In3 In1 45_666 2.6703(7)
In3 Ge1 5 2.6703(7)
In3 In1 5 2.6703(7)
In3 Ge1 45_666 2.6703(7)
In3 In1 46_656 2.6703(7)
In3 Ge1 46_656 2.6703(7)
In3 In1 6_556 2.6703(7)
In3 Ge1 6_556 2.6703(7)
In3 Rb1 33_656 3.9108(3)
In3 Rb1 29_556 3.9108(2)
In3 Rb1 5 3.9108(2)
In3 Rb1 9 3.9108(2)
Rb1 In1 17 3.7564(5)
Rb1 In1 26 3.7564(5)
Rb1 Ge1 17 3.7564(5)
Rb1 Ge1 26 3.7564(5)
Rb1 In1 42_666 3.7564(5)
Rb1 Ge1 42_666 3.7564(5)
Rb1 In1 18_554 3.7564(5)
Rb1 In1 25_565 3.7564(5)
Rb1 Ge1 18_554 3.7564(5)
Rb1 Ge1 25_565 3.7564(5)
Eu2 In2 25 3.5101(8)
Eu2 Ge2 25 3.5101(8)
Eu2 In2 28 3.5101(8)
Eu2 In2 4 3.5101(8)
Eu2 In2 27 3.5101(8)
Eu2 In2 3 3.5101(8)
Eu2 In2 26 3.5101(8)
Eu2 In2 2 3.5101(8)
Eu2 Ge2 28 3.5101(8)
Eu2 Ge2 4 3.5101(8)
Eu2 Ge2 27 3.5101(8)
Eu2 Ge2 3 3.5101(8)
